data_4109147
loop_
_publ_author_name
'Vladimir Ya. Lee'
'Hiroyuki Yasuda'
'Akira Sekiguchi'

_publ_section_title
;
 Interplay of EnE'3-nC Valence Isomers (E, E' = Si, Ge):
 Bicyclo[1.1.0]butanes with Very Short Bridging Bonds and Their
 Isomerization to Alkyl-Substituted Cyclopropenes
;
_journal_name_full 'Journal of the American Chemical Society'
_journal_page_first 2436
_journal_page_last 2437
_journal_paper_doi 10.1021/ja068229n
_journal_volume 129
_journal_year 2007
_chemical_formula_sum 'C37 H86 Si7'
_chemical_formula_weight 727.69
_chemical_name_systematic
; 
 Si3C-bicyclo[1.1.0]butane 
;
_space_group_IT_number 7
_symmetry_cell_setting monoclinic
_symmetry_space_group_name_Hall 'P -2yc'
_symmetry_space_group_name_H-M 'P 1 c 1'
_atom_sites_solution_hydrogens geom
_atom_sites_solution_primary direct
_atom_sites_solution_secondary difmap
_audit_creation_method SHELXL-97
_cell_angle_alpha 90.00
_cell_angle_beta 91.642(2)
_cell_angle_gamma 90.00
_cell_formula_units_Z 4
_cell_length_a 11.7370(2)
_cell_length_b 17.8260(6)
_cell_length_c 22.7190(6)
_cell_measurement_reflns_used 42685
_cell_measurement_temperature 120
_cell_measurement_theta_max 27.96
_cell_measurement_theta_min 2.13
_cell_volume 4751.4(2)
_computing_cell_refinement 'HKL scalepack'
_computing_data_collection 'MacScience Xpress'
_computing_data_reduction Denzo
_computing_molecular_graphics ORTEP
_computing_publication_material CIFTAB
_computing_structure_refinement 'SHELXL-97 (Sheldrick, 1997)'
_computing_structure_solution 'SHELXS-97 (Sheldrick, 1990)'
_diffrn_ambient_temperature 120
_diffrn_measured_fraction_theta_full 0.921
_diffrn_measured_fraction_theta_max 0.921
_diffrn_measurement_device_type 'MacScience DIP2030 Image plate'
_diffrn_radiation_monochromator graphite
_diffrn_radiation_source 'rotating anode'
_diffrn_radiation_type MoK\a
_diffrn_radiation_wavelength 0.71070
_diffrn_reflns_av_R_equivalents 0.042
_diffrn_reflns_av_sigmaI/netI 0.0203
_diffrn_reflns_limit_h_max 14
_diffrn_reflns_limit_h_min 0
_diffrn_reflns_limit_k_max 23
_diffrn_reflns_limit_k_min 0
_diffrn_reflns_limit_l_max 29
_diffrn_reflns_limit_l_min -29
_diffrn_reflns_number 10540
_diffrn_reflns_theta_full 27.96
_diffrn_reflns_theta_max 27.96
_diffrn_reflns_theta_min 2.13
_exptl_absorpt_coefficient_mu 0.223
_exptl_absorpt_correction_type none
_exptl_crystal_colour yellow
_exptl_crystal_density_diffrn 1.017
_exptl_crystal_description plates
_exptl_crystal_F_000 1624
_exptl_crystal_size_max 0.50
_exptl_crystal_size_mid 0.50
_exptl_crystal_size_min 0.40
_refine_diff_density_max 0.447
_refine_diff_density_min -0.321
_refine_diff_density_rms 0.069
_refine_ls_abs_structure_details 'Flack H D (1983), Acta Cryst. A39, 876-881'
_refine_ls_abs_structure_Flack 0.16(7)
_refine_ls_extinction_coef 0.0167(9)
_refine_ls_extinction_expression Fc^*^=kFc[1+0.001xFc^2^\l^3^/sin(2\q)]^-1/4^
_refine_ls_extinction_method SHELXL
_refine_ls_goodness_of_fit_ref 1.083
_refine_ls_hydrogen_treatment constr
_refine_ls_matrix_type full
_refine_ls_number_parameters 794
_refine_ls_number_reflns 10540
_refine_ls_number_restraints 2
_refine_ls_restrained_S_all 1.083
_refine_ls_R_factor_all 0.0381
_refine_ls_R_factor_gt 0.0370
_refine_ls_shift/su_max 0.001
_refine_ls_shift/su_mean 0.000
_refine_ls_structure_factor_coef Fsqd
_refine_ls_weighting_details 'calc w=1/[\s^2^(Fo^2^)+(0.0707P)^2^+0.8685P] where P=(Fo^2^+2Fc^2^)/3'
_refine_ls_weighting_scheme calc
_refine_ls_wR_factor_gt 0.1012
_refine_ls_wR_factor_ref 0.1024
_reflns_number_gt 10212
_reflns_number_total 10540
_reflns_threshold_expression >2sigma(I)
_cod_data_source_file ja068229nsi20061117_010301.cif
_cod_data_source_block shelxl
_cod_original_sg_symbol_H-M 'P c '
_cod_database_code 4109147

loop_
_symmetry_equiv_pos_as_xyz
'x, y, z'
'x, -y, z+1/2'

loop_
_atom_site_label
_atom_site_type_symbol
_atom_site_fract_x
_atom_site_fract_y
_atom_site_fract_z
_atom_site_U_iso_or_equiv
_atom_site_adp_type
_atom_site_occupancy
_atom_site_symmetry_multiplicity
_atom_site_calc_flag
_atom_site_refinement_flags
Si1 Si 0.27883(5) 0.89789(4) 0.24297(3) 0.02156(13) Uani 1 1 d .
Si2 Si 0.13201(5) 0.81472(4) 0.24162(3) 0.02206(13) Uani 1 1 d .
Si3 Si 0.18389(5) 0.87027(4) 0.15204(3) 0.02069(13) Uani 1 1 d .
Si4 Si 0.40995(6) 0.97969(4) 0.29264(3) 0.02231(13) Uani 1 1 d .
Si5 Si -0.01346(6) 0.76510(4) 0.30029(3) 0.02326(14) Uani 1 1 d .
Si6 Si 0.28155(6) 0.79725(4) 0.07932(3) 0.02328(14) Uani 1 1 d .
Si7 Si 0.04226(6) 0.96129(4) 0.12283(3) 0.02374(14) Uani 1 1 d .
Si8 Si 0.63469(5) 0.43439(4) 0.23410(3) 0.02158(13) Uani 1 1 d .
Si9 Si 0.78034(5) 0.35090(4) 0.23830(3) 0.02149(13) Uani 1 1 d .
Si10 Si 0.69065(5) 0.37835(4) 0.14566(3) 0.02045(13) Uani 1 1 d .
Si11 Si 0.48503(5) 0.48184(4) 0.29040(3) 0.02162(13) Uani 1 1 d .
Si12 Si 0.90733(6) 0.26872(4) 0.29005(3) 0.02327(14) Uani 1 1 d .
Si13 Si 0.79508(6) 0.45008(4) 0.07459(3) 0.02286(14) Uani 1 1 d .
Si14 Si 0.54615(6) 0.28929(4) 0.11530(3) 0.02277(14) Uani 1 1 d .
C1 C 0.2870(2) 0.79313(14) 0.26167(11) 0.0257(5) Uani 1 1 d .
H1A H 0.3272 0.7617 0.2343 0.031 Uiso 1 1 d R
H1B H 0.3038 0.7807 0.3026 0.031 Uiso 1 1 d R
C2 C 0.4975(3) 1.02265(18) 0.23307(13) 0.0364(6) Uani 1 1 d .
H2A H 0.5378 0.9838 0.2131 0.044 Uiso 1 1 d R
H2B H 0.5511 1.0575 0.2503 0.044 Uiso 1 1 d R
H2C H 0.4480 1.0484 0.2054 0.044 Uiso 1 1 d R
C3 C 0.3305(2) 1.05872(15) 0.33151(11) 0.0288(5) Uani 1 1 d .
C4 C 0.2615(4) 1.1013(2) 0.28394(16) 0.0536(10) Uani 1 1 d .
H4A H 0.2105 1.0672 0.2638 0.064 Uiso 1 1 d R
H4B H 0.3124 1.1229 0.2563 0.064 Uiso 1 1 d R
H4C H 0.2183 1.1404 0.3020 0.064 Uiso 1 1 d R
C5 C 0.4103(3) 1.1142(2) 0.36251(19) 0.0555(10) Uani 1 1 d .
H5A H 0.4637 1.1332 0.3350 0.067 Uiso 1 1 d R
H5B H 0.4508 1.0893 0.3942 0.067 Uiso 1 1 d R
H5C H 0.3669 1.1550 0.3779 0.067 Uiso 1 1 d R
C6 C 0.2454(3) 1.0292(2) 0.37569(17) 0.0531(9) Uani 1 1 d .
H6A H 0.1945 0.9943 0.3564 0.064 Uiso 1 1 d R
H6B H 0.2024 1.0703 0.3909 0.064 Uiso 1 1 d R
H6C H 0.2858 1.0044 0.4075 0.064 Uiso 1 1 d R
C7 C 0.5096(2) 0.91970(16) 0.34296(12) 0.0314(5) Uani 1 1 d .
C8 C 0.6067(3) 0.9685(2) 0.36973(19) 0.0543(10) Uani 1 1 d .
H8A H 0.6474 0.9919 0.3386 0.065 Uiso 1 1 d R
H8B H 0.6580 0.9375 0.3927 0.065 Uiso 1 1 d R
H8C H 0.5751 1.0064 0.3945 0.065 Uiso 1 1 d R
C9 C 0.4467(3) 0.8829(2) 0.39359(14) 0.0485(8) Uani 1 1 d .
H9A H 0.4126 0.9211 0.4170 0.058 Uiso 1 1 d R
H9B H 0.4998 0.8545 0.4176 0.058 Uiso 1 1 d R
H9C H 0.3884 0.8501 0.3780 0.058 Uiso 1 1 d R
C10 C 0.5641(3) 0.85788(18) 0.30603(15) 0.0394(6) Uani 1 1 d .
H10A H 0.6040 0.8803 0.2742 0.047 Uiso 1 1 d R
H10B H 0.5058 0.8251 0.2904 0.047 Uiso 1 1 d R
H10C H 0.6167 0.8296 0.3304 0.047 Uiso 1 1 d R
C11 C -0.1526(3) 0.76775(18) 0.25750(13) 0.0366(6) Uani 1 1 d .
H11A H -0.1477 0.7364 0.2233 0.044 Uiso 1 1 d R
H11B H -0.1688 0.8184 0.2455 0.044 Uiso 1 1 d R
H11C H -0.2125 0.7499 0.2818 0.044 Uiso 1 1 d R
C12 C -0.0243(2) 0.82771(16) 0.36851(11) 0.0305(5) Uani 1 1 d .
C13 C -0.0676(3) 0.90524(17) 0.34857(14) 0.0407(7) Uani 1 1 d .
H13A H -0.1403 0.8999 0.3285 0.049 Uiso 1 1 d R
H13B H -0.0142 0.9271 0.3223 0.049 Uiso 1 1 d R
H13C H -0.0753 0.9371 0.3823 0.049 Uiso 1 1 d R
C14 C 0.0923(3) 0.83843(18) 0.40013(12) 0.0380(6) Uani 1 1 d .
H14A H 0.1210 0.7906 0.4131 0.046 Uiso 1 1 d R
H14B H 0.0841 0.8708 0.4335 0.046 Uiso 1 1 d R
H14C H 0.1447 0.8605 0.3735 0.046 Uiso 1 1 d R
C15 C -0.1095(3) 0.7953(2) 0.41206(13) 0.0421(7) Uani 1 1 d .
H15A H -0.0839 0.7467 0.4249 0.051 Uiso 1 1 d R
H15B H -0.1832 0.7908 0.3930 0.051 Uiso 1 1 d R
H15C H -0.1145 0.8281 0.4454 0.051 Uiso 1 1 d R
C16 C 0.0221(2) 0.66194(15) 0.31611(11) 0.0285(5) Uani 1 1 d .
C17 C 0.0645(3) 0.62488(16) 0.25930(13) 0.0363(6) Uani 1 1 d .
H17A H 0.1319 0.6502 0.2469 0.044 Uiso 1 1 d R
H17B H 0.0063 0.6286 0.2289 0.044 Uiso 1 1 d R
H17C H 0.0816 0.5730 0.2667 0.044 Uiso 1 1 d R
C18 C -0.0853(3) 0.61941(17) 0.33477(15) 0.0396(7) Uani 1 1 d .
H18A H -0.1444 0.6254 0.3051 0.048 Uiso 1 1 d R
H18B H -0.1105 0.6394 0.3714 0.048 Uiso 1 1 d R
H18C H -0.0679 0.5671 0.3395 0.048 Uiso 1 1 d R
C19 C 0.1153(3) 0.65131(17) 0.36487(13) 0.0364(6) Uani 1 1 d .
H19A H 0.1832 0.6773 0.3540 0.044 Uiso 1 1 d R
H19B H 0.1318 0.5989 0.3696 0.044 Uiso 1 1 d R
H19C H 0.0890 0.6713 0.4013 0.044 Uiso 1 1 d R
C20 C 0.2250(3) 0.82405(16) 0.00366(11) 0.0331(6) Uani 1 1 d .
H20A H 0.2376 0.8766 -0.0027 0.040 Uiso 1 1 d R
H20B H 0.1448 0.8136 0.0008 0.040 Uiso 1 1 d R
H20C H 0.2638 0.7956 -0.0255 0.040 Uiso 1 1 d R
C21 C 0.2493(2) 0.69096(14) 0.08476(11) 0.0281(5) Uani 1 1 d .
C22 C 0.1206(3) 0.68032(18) 0.09188(16) 0.0429(7) Uani 1 1 d .
H22A H 0.0801 0.7049 0.0600 0.051 Uiso 1 1 d R
H22B H 0.0985 0.7018 0.1286 0.051 Uiso 1 1 d R
H22C H 0.1027 0.6278 0.0915 0.051 Uiso 1 1 d R
C23 C 0.2822(3) 0.65010(18) 0.02802(13) 0.0425(7) Uani 1 1 d .
H23A H 0.2444 0.6736 -0.0052 0.051 Uiso 1 1 d R
H23B H 0.2593 0.5985 0.0302 0.051 Uiso 1 1 d R
H23C H 0.3632 0.6528 0.0237 0.051 Uiso 1 1 d R
C24 C 0.3116(3) 0.65112(18) 0.13598(13) 0.0445(8) Uani 1 1 d .
H24A H 0.2935 0.6753 0.1723 0.053 Uiso 1 1 d R
H24B H 0.3923 0.6536 0.1305 0.053 Uiso 1 1 d R
H24C H 0.2880 0.5996 0.1372 0.053 Uiso 1 1 d R
C25 C 0.4417(2) 0.82396(16) 0.08120(12) 0.0298(5) Uani 1 1 d .
C26 C 0.4492(3) 0.90921(18) 0.07079(16) 0.0417(7) Uani 1 1 d .
H26A H 0.4121 0.9215 0.0339 0.050 Uiso 1 1 d R
H26B H 0.5278 0.9240 0.0700 0.050 Uiso 1 1 d R
H26C H 0.4125 0.9352 0.1020 0.050 Uiso 1 1 d R
C27 C 0.5076(3) 0.7844(2) 0.03252(14) 0.0414(7) Uani 1 1 d .
H27A H 0.4714 0.7947 -0.0050 0.050 Uiso 1 1 d R
H27B H 0.5075 0.7313 0.0395 0.050 Uiso 1 1 d R
H27C H 0.5848 0.8023 0.0327 0.050 Uiso 1 1 d R
C28 C 0.5027(3) 0.8068(2) 0.14071(13) 0.0402(7) Uani 1 1 d .
H28A H 0.4991 0.7539 0.1484 0.048 Uiso 1 1 d R
H28B H 0.4659 0.8336 0.1715 0.048 Uiso 1 1 d R
H28C H 0.5809 0.8222 0.1393 0.048 Uiso 1 1 d R
C29 C -0.0215(2) 0.99213(16) 0.19432(11) 0.0306(5) Uani 1 1 d .
H29A H -0.0553 0.9498 0.2132 0.037 Uiso 1 1 d R
H29B H -0.0788 1.0295 0.1864 0.037 Uiso 1 1 d R
H29C H 0.0373 1.0128 0.2197 0.037 Uiso 1 1 d R
C30 C -0.0820(2) 0.91828(17) 0.07599(13) 0.0337(6) Uani 1 1 d .
C31 C -0.1929(3) 0.9627(2) 0.08530(17) 0.0468(8) Uani 1 1 d .
H31A H -0.1828 1.0137 0.0730 0.056 Uiso 1 1 d R
H31B H -0.2108 0.9617 0.1263 0.056 Uiso 1 1 d R
H31C H -0.2542 0.9403 0.0626 0.056 Uiso 1 1 d R
C32 C -0.0615(3) 0.9191(2) 0.00918(15) 0.0509(9) Uani 1 1 d .
H32A H -0.0488 0.9697 -0.0035 0.061 Uiso 1 1 d R
H32B H -0.1273 0.8991 -0.0114 0.061 Uiso 1 1 d R
H32C H 0.0039 0.8890 0.0009 0.061 Uiso 1 1 d R
C33 C -0.1019(3) 0.8375(2) 0.09546(18) 0.0505(9) Uani 1 1 d .
H33A H -0.0340 0.8085 0.0901 0.061 Uiso 1 1 d R
H33B H -0.1636 0.8162 0.0724 0.061 Uiso 1 1 d R
H33C H -0.1207 0.8370 0.1363 0.061 Uiso 1 1 d R
C34 C 0.1082(2) 1.04922(15) 0.08787(11) 0.0285(5) Uani 1 1 d .
C35 C 0.0164(3) 1.10708(17) 0.06923(13) 0.0366(6) Uani 1 1 d .
H35A H -0.0294 1.1188 0.1023 0.044 Uiso 1 1 d R
H35B H -0.0311 1.0866 0.0381 0.044 Uiso 1 1 d R
H35C H 0.0526 1.1519 0.0557 0.044 Uiso 1 1 d R
C36 C 0.1808(3) 1.03118(17) 0.03449(12) 0.0358(6) Uani 1 1 d .
H36A H 0.2381 0.9950 0.0456 0.043 Uiso 1 1 d R
H36B H 0.2169 1.0762 0.0212 0.043 Uiso 1 1 d R
H36C H 0.1330 1.0111 0.0034 0.043 Uiso 1 1 d R
C37 C 0.1869(3) 1.08642(16) 0.13482(13) 0.0349(6) Uani 1 1 d .
H37A H 0.1438 1.0984 0.1688 0.042 Uiso 1 1 d R
H37B H 0.2186 1.1315 0.1190 0.042 Uiso 1 1 d R
H37C H 0.2473 1.0525 0.1458 0.042 Uiso 1 1 d R
C38 C 0.7889(2) 0.45588(14) 0.25674(11) 0.0243(4) Uani 1 1 d .
H38A H 0.8032 0.4685 0.2978 0.029 Uiso 1 1 d R
H38B H 0.8311 0.4869 0.2299 0.029 Uiso 1 1 d R
C39 C 0.3476(2) 0.47639(16) 0.24625(12) 0.0316(5) Uani 1 1 d .
H39A H 0.3532 0.5066 0.2115 0.038 Uiso 1 1 d R
H39B H 0.2864 0.4946 0.2695 0.038 Uiso 1 1 d R
H39C H 0.3329 0.4253 0.2352 0.038 Uiso 1 1 d R
C40 C 0.5185(2) 0.58591(14) 0.30462(10) 0.0243(5) Uani 1 1 d .
C41 C 0.5627(2) 0.62145(15) 0.24785(11) 0.0306(5) Uani 1 1 d .
H41A H 0.6309 0.5961 0.2366 0.037 Uiso 1 1 d R
H41B H 0.5790 0.6736 0.2546 0.037 Uiso 1 1 d R
H41C H 0.5057 0.6168 0.2169 0.037 Uiso 1 1 d R
C42 C 0.4098(3) 0.62755(17) 0.32178(13) 0.0346(6) Uani 1 1 d .
H42A H 0.3519 0.6206 0.2916 0.042 Uiso 1 1 d R
H42B H 0.4260 0.6801 0.3262 0.042 Uiso 1 1 d R
H42C H 0.3836 0.6079 0.3583 0.042 Uiso 1 1 d R
C43 C 0.6096(2) 0.59793(16) 0.35394(12) 0.0311(5) Uani 1 1 d .
H43A H 0.6783 0.5723 0.3439 0.037 Uiso 1 1 d R
H43B H 0.5824 0.5783 0.3903 0.037 Uiso 1 1 d R
H43C H 0.6249 0.6506 0.3583 0.037 Uiso 1 1 d R
C44 C 0.4730(2) 0.42126(15) 0.35975(11) 0.0293(5) Uani 1 1 d .
C45 C 0.3886(3) 0.45746(19) 0.40215(14) 0.0434(7) Uani 1 1 d .
H45A H 0.3165 0.4650 0.3820 0.052 Uiso 1 1 d R
H45B H 0.4183 0.5049 0.4155 0.052 Uiso 1 1 d R
H45C H 0.3787 0.4250 0.4353 0.052 Uiso 1 1 d R
C46 C 0.5884(3) 0.41024(17) 0.39213(12) 0.0363(6) Uani 1 1 d .
H46A H 0.6186 0.4581 0.4039 0.044 Uiso 1 1 d R
H46B H 0.6404 0.3860 0.3664 0.044 Uiso 1 1 d R
H46C H 0.5782 0.3796 0.4264 0.044 Uiso 1 1 d R
C47 C 0.4272(3) 0.34360(17) 0.34178(14) 0.0384(6) Uani 1 1 d .
H47A H 0.3553 0.3492 0.3211 0.046 Uiso 1 1 d R
H47B H 0.4174 0.3136 0.3764 0.046 Uiso 1 1 d R
H47C H 0.4804 0.3195 0.3166 0.046 Uiso 1 1 d R
C48 C 0.9925(3) 0.22333(18) 0.23081(13) 0.0379(6) Uani 1 1 d .
H48A H 1.0324 0.2613 0.2096 0.045 Uiso 1 1 d R
H48B H 0.9420 0.1967 0.2042 0.045 Uiso 1 1 d R
H48C H 1.0464 0.1889 0.2484 0.045 Uiso 1 1 d R
C49 C 0.8289(3) 0.19103(16) 0.33107(13) 0.0332(6) Uani 1 1 d .
C50 C 0.7394(4) 0.1582(2) 0.2880(2) 0.0736(16) Uani 1 1 d .
H50A H 0.7760 0.1411 0.2532 0.088 Uiso 1 1 d R
H50B H 0.6843 0.1961 0.2775 0.088 Uiso 1 1 d R
H50C H 0.7017 0.1169 0.3063 0.088 Uiso 1 1 d R
C51 C 0.9093(4) 0.12554(18) 0.34804(17) 0.0488(8) Uani 1 1 d .
H51A H 0.9456 0.1074 0.3135 0.059 Uiso 1 1 d R
H51B H 0.8662 0.0857 0.3651 0.059 Uiso 1 1 d R
H51C H 0.9662 0.1428 0.3760 0.059 Uiso 1 1 d R
C52 C 0.7712(4) 0.2184(2) 0.38626(19) 0.0587(11) Uani 1 1 d .
H52A H 0.8275 0.2386 0.4133 0.070 Uiso 1 1 d R
H52B H 0.7330 0.1771 0.4044 0.070 Uiso 1 1 d R
H52C H 0.7167 0.2566 0.3758 0.070 Uiso 1 1 d R
C53 C 1.0097(2) 0.32889(15) 0.33850(11) 0.0276(5) Uani 1 1 d .
C54 C 1.1005(3) 0.2793(2) 0.36868(17) 0.0487(8) Uani 1 1 d .
H54A H 1.0642 0.2432 0.3932 0.058 Uiso 1 1 d R
H54B H 1.1511 0.3099 0.3924 0.058 Uiso 1 1 d R
H54C H 1.1431 0.2537 0.3393 0.058 Uiso 1 1 d R
C55 C 0.9489(3) 0.37309(19) 0.38652(13) 0.0408(7) Uani 1 1 d .
H55A H 0.8915 0.4047 0.3686 0.049 Uiso 1 1 d R
H55B H 1.0035 0.4035 0.4079 0.049 Uiso 1 1 d R
H55C H 0.9139 0.3387 0.4130 0.049 Uiso 1 1 d R
C56 C 1.0695(3) 0.38617(19) 0.29943(13) 0.0378(6) Uani 1 1 d .
H56A H 1.0135 0.4177 0.2803 0.045 Uiso 1 1 d R
H56B H 1.1119 0.3601 0.2703 0.045 Uiso 1 1 d R
H56C H 1.1205 0.4164 0.3232 0.045 Uiso 1 1 d R
C57 C 0.7430(3) 0.42151(17) -0.00152(11) 0.0332(6) Uani 1 1 d .
H57A H 0.6639 0.4345 -0.0067 0.040 Uiso 1 1 d R
H57B H 0.7519 0.3683 -0.0061 0.040 Uiso 1 1 d R
H57C H 0.7865 0.4472 -0.0304 0.040 Uiso 1 1 d R
C58 C 0.7650(2) 0.55689(15) 0.07878(11) 0.0278(5) Uani 1 1 d .
C59 C 0.8192(3) 0.59571(16) 0.13325(12) 0.0356(6) Uani 1 1 d .
H59A H 0.7937 0.5716 0.1683 0.043 Uiso 1 1 d R
H59B H 0.7971 0.6476 0.1336 0.043 Uiso 1 1 d R
H59C H 0.9007 0.5922 0.1318 0.043 Uiso 1 1 d R
C60 C 0.6352(2) 0.56909(17) 0.08036(14) 0.0369(6) Uani 1 1 d .
H60A H 0.6057 0.5442 0.1141 0.044 Uiso 1 1 d R
H60B H 0.5997 0.5490 0.0452 0.044 Uiso 1 1 d R
H60C H 0.6195 0.6218 0.0828 0.044 Uiso 1 1 d R
C61 C 0.8087(3) 0.59755(17) 0.02396(12) 0.0372(6) Uani 1 1 d .
H61A H 0.8896 0.5908 0.0219 0.045 Uiso 1 1 d R
H61B H 0.7917 0.6501 0.0266 0.045 Uiso 1 1 d R
H61C H 0.7720 0.5770 -0.0107 0.045 Uiso 1 1 d R
C62 C 0.9539(2) 0.42112(16) 0.07959(12) 0.0288(5) Uani 1 1 d .
C63 C 1.0235(3) 0.4575(2) 0.03097(14) 0.0392(7) Uani 1 1 d .
H63A H 0.9884 0.4465 -0.0067 0.047 Uiso 1 1 d R
H63B H 1.0998 0.4380 0.0325 0.047 Uiso 1 1 d R
H63C H 1.0257 0.5109 0.0368 0.047 Uiso 1 1 d R
C64 C 0.9596(3) 0.33526(17) 0.07138(15) 0.0380(6) Uani 1 1 d .
H64A H 0.9236 0.3220 0.0343 0.046 Uiso 1 1 d R
H64B H 0.9208 0.3110 0.1028 0.046 Uiso 1 1 d R
H64C H 1.0378 0.3195 0.0718 0.046 Uiso 1 1 d R
C65 C 1.0126(2) 0.43986(19) 0.13929(13) 0.0361(6) Uani 1 1 d .
H65A H 0.9710 0.4171 0.1704 0.043 Uiso 1 1 d R
H65B H 1.0140 0.4933 0.1447 0.043 Uiso 1 1 d R
H65C H 1.0892 0.4209 0.1400 0.043 Uiso 1 1 d R
C66 C 0.4763(2) 0.26288(16) 0.18625(11) 0.0301(5) Uani 1 1 d .
H66A H 0.4431 0.3067 0.2033 0.036 Uiso 1 1 d R
H66B H 0.5325 0.2423 0.2132 0.036 Uiso 1 1 d R
H66C H 0.4179 0.2263 0.1783 0.036 Uiso 1 1 d R
C67 C 0.4267(2) 0.33209(16) 0.06497(12) 0.0304(5) Uani 1 1 d .
C68 C 0.4100(3) 0.41446(19) 0.08150(17) 0.0440(7) Uani 1 1 d .
H68A H 0.4798 0.4413 0.0761 0.053 Uiso 1 1 d R
H68B H 0.3890 0.4179 0.1220 0.053 Uiso 1 1 d R
H68C H 0.3507 0.4359 0.0568 0.053 Uiso 1 1 d R
C69 C 0.4515(3) 0.3277(2) -0.00121(13) 0.0423(7) Uani 1 1 d .
H69A H 0.4615 0.2762 -0.0123 0.051 Uiso 1 1 d R
H69B H 0.5197 0.3553 -0.0089 0.051 Uiso 1 1 d R
H69C H 0.3888 0.3488 -0.0236 0.051 Uiso 1 1 d R
C70 C 0.3134(3) 0.2903(2) 0.07393(15) 0.0413(7) Uani 1 1 d .
H70A H 0.3222 0.2385 0.0637 0.050 Uiso 1 1 d R
H70B H 0.2546 0.3124 0.0493 0.050 Uiso 1 1 d R
H70C H 0.2929 0.2942 0.1144 0.050 Uiso 1 1 d R
C71 C 0.6105(2) 0.19839(15) 0.08452(11) 0.0283(5) Uani 1 1 d .
C72 C 0.6860(3) 0.21088(18) 0.03115(13) 0.0380(6) Uani 1 1 d .
H72A H 0.7446 0.2466 0.0412 0.046 Uiso 1 1 d R
H72B H 0.6402 0.2296 -0.0013 0.046 Uiso 1 1 d R
H72C H 0.7203 0.1642 0.0203 0.046 Uiso 1 1 d R
C73 C 0.5170(3) 0.14093(17) 0.06735(13) 0.0376(6) Uani 1 1 d .
H73A H 0.4689 0.1328 0.1002 0.045 Uiso 1 1 d R
H73B H 0.5519 0.0944 0.0565 0.045 Uiso 1 1 d R
H73C H 0.4722 0.1598 0.0346 0.045 Uiso 1 1 d R
C74 C 0.6853(3) 0.16361(17) 0.13400(13) 0.0375(6) Uani 1 1 d .
H74A H 0.6402 0.1553 0.1680 0.045 Uiso 1 1 d R
H74B H 0.7467 0.1972 0.1440 0.045 Uiso 1 1 d R
H74C H 0.7157 0.1167 0.1209 0.045 Uiso 1 1 d R

loop_
_atom_site_aniso_label
_atom_site_aniso_U_11
_atom_site_aniso_U_22
_atom_site_aniso_U_33
_atom_site_aniso_U_23
_atom_site_aniso_U_13
_atom_site_aniso_U_12
Si1 0.0250(3) 0.0197(3) 0.0199(3) 0.0001(2) -0.0002(2) -0.0013(2)
Si2 0.0236(3) 0.0225(3) 0.0201(3) 0.0006(2) 0.0018(2) -0.0014(2)
Si3 0.0244(3) 0.0199(3) 0.0178(3) -0.0002(2) 0.0010(2) 0.0012(2)
Si4 0.0239(3) 0.0215(3) 0.0214(3) -0.0006(2) -0.0008(2) -0.0012(2)
Si5 0.0237(3) 0.0240(3) 0.0223(3) -0.0020(2) 0.0032(2) -0.0024(2)
Si6 0.0289(4) 0.0230(3) 0.0181(3) 0.0003(2) 0.0023(2) 0.0035(2)
Si7 0.0270(3) 0.0227(3) 0.0215(3) -0.0009(2) -0.0006(2) 0.0036(2)
Si8 0.0220(3) 0.0221(3) 0.0207(3) -0.0009(2) 0.0011(2) 0.0020(2)
Si9 0.0233(3) 0.0207(3) 0.0204(3) 0.0006(2) -0.0003(2) 0.0017(2)
Si10 0.0215(3) 0.0215(3) 0.0183(3) 0.0007(2) 0.0008(2) -0.0004(2)
Si11 0.0228(3) 0.0220(3) 0.0202(3) 0.0022(2) 0.0027(2) 0.0017(2)
Si12 0.0260(3) 0.0214(3) 0.0222(3) -0.0003(2) -0.0029(2) 0.0034(2)
Si13 0.0245(3) 0.0253(3) 0.0188(3) 0.0007(2) 0.0012(2) -0.0027(2)
Si14 0.0242(3) 0.0233(3) 0.0208(3) 0.0003(2) 0.0011(2) -0.0019(2)
C1 0.0292(12) 0.0216(12) 0.0263(11) 0.0021(8) 0.0012(9) 0.0005(9)
C2 0.0376(15) 0.0406(16) 0.0314(14) 0.0005(11) 0.0055(11) -0.0123(12)
C3 0.0347(14) 0.0250(12) 0.0266(12) -0.0056(9) -0.0024(9) 0.0007(10)
C4 0.068(2) 0.047(2) 0.0452(18) -0.0065(14) -0.0097(16) 0.0317(17)
C5 0.047(2) 0.0400(19) 0.079(3) -0.0324(18) -0.0052(17) -0.0026(14)
C6 0.058(2) 0.046(2) 0.057(2) -0.0085(15) 0.0287(17) 0.0028(16)
C7 0.0310(14) 0.0313(14) 0.0315(13) -0.0017(10) -0.0074(10) 0.0022(10)
C8 0.049(2) 0.0392(19) 0.072(2) -0.0074(16) -0.0331(18) 0.0024(14)
C9 0.058(2) 0.056(2) 0.0310(15) 0.0134(14) -0.0050(13) 0.0096(16)
C10 0.0330(15) 0.0367(16) 0.0482(17) -0.0037(12) -0.0065(12) 0.0097(11)
C11 0.0293(14) 0.0452(17) 0.0352(14) -0.0026(11) -0.0015(10) -0.0026(11)
C12 0.0374(15) 0.0295(14) 0.0249(12) -0.0043(9) 0.0081(10) -0.0053(10)
C13 0.0496(18) 0.0320(16) 0.0410(16) -0.0065(12) 0.0104(13) 0.0030(12)
C14 0.0470(17) 0.0413(17) 0.0257(13) -0.0074(11) 0.0013(11) -0.0107(13)
C15 0.0484(18) 0.0484(19) 0.0305(14) -0.0064(12) 0.0161(12) -0.0106(13)
C16 0.0306(13) 0.0226(12) 0.0327(13) -0.0002(9) 0.0070(10) -0.0028(9)
C17 0.0435(16) 0.0253(14) 0.0405(15) -0.0048(10) 0.0094(12) -0.0012(11)
C18 0.0413(16) 0.0278(15) 0.0504(18) 0.0001(12) 0.0131(13) -0.0116(11)
C19 0.0381(15) 0.0342(15) 0.0368(14) 0.0084(11) 0.0025(11) 0.0031(11)
C20 0.0476(16) 0.0320(14) 0.0198(11) 0.0005(9) 0.0005(10) 0.0065(11)
C21 0.0398(14) 0.0211(12) 0.0234(11) -0.0039(8) 0.0028(9) 0.0032(9)
C22 0.0452(18) 0.0281(15) 0.0557(19) -0.0095(12) 0.0059(13) -0.0062(12)
C23 0.068(2) 0.0291(15) 0.0304(14) -0.0088(11) 0.0082(13) 0.0050(13)
C24 0.073(2) 0.0267(15) 0.0330(15) 0.0031(11) -0.0085(14) 0.0023(14)
C25 0.0301(14) 0.0311(14) 0.0286(12) 0.0019(10) 0.0081(9) 0.0060(10)
C26 0.0330(16) 0.0353(17) 0.0573(19) 0.0054(13) 0.0119(13) -0.0015(11)
C27 0.0389(16) 0.0478(19) 0.0382(15) -0.0005(12) 0.0144(12) 0.0108(13)
C28 0.0304(15) 0.057(2) 0.0330(14) 0.0047(13) 0.0003(11) 0.0004(12)
C29 0.0359(14) 0.0308(14) 0.0255(12) -0.0003(9) 0.0042(10) 0.0055(10)
C30 0.0296(14) 0.0358(15) 0.0352(14) -0.0068(11) -0.0082(10) 0.0039(11)
C31 0.0293(16) 0.053(2) 0.058(2) -0.0124(15) -0.0077(13) 0.0121(13)
C32 0.049(2) 0.067(2) 0.0362(17) -0.0176(15) -0.0117(13) 0.0090(16)
C33 0.0429(19) 0.0399(19) 0.068(2) -0.0031(15) -0.0189(15) -0.0071(14)
C34 0.0345(14) 0.0255(13) 0.0253(11) 0.0028(9) 0.0006(9) 0.0056(10)
C35 0.0483(17) 0.0276(14) 0.0338(14) 0.0050(10) 0.0011(12) 0.0120(12)
C36 0.0421(16) 0.0381(16) 0.0273(13) 0.0057(10) 0.0067(10) 0.0071(12)
C37 0.0427(16) 0.0271(14) 0.0350(14) 0.0017(10) 0.0003(11) -0.0033(11)
C38 0.0236(12) 0.0216(12) 0.0275(11) -0.0012(8) -0.0007(8) -0.0006(8)
C39 0.0261(13) 0.0329(14) 0.0357(14) 0.0015(10) -0.0008(10) -0.0004(10)
C40 0.0276(12) 0.0234(12) 0.0219(11) 0.0034(8) 0.0025(8) 0.0050(9)
C41 0.0403(15) 0.0245(13) 0.0271(12) 0.0058(9) 0.0047(10) -0.0012(10)
C42 0.0358(15) 0.0322(15) 0.0363(14) 0.0021(10) 0.0072(11) 0.0111(11)
C43 0.0356(14) 0.0277(13) 0.0297(13) -0.0024(10) -0.0029(10) 0.0012(10)
C44 0.0364(14) 0.0278(13) 0.0242(12) 0.0039(9) 0.0071(9) 0.0005(10)
C45 0.0570(19) 0.0406(17) 0.0339(15) 0.0075(12) 0.0222(13) 0.0054(14)
C46 0.0530(18) 0.0304(14) 0.0255(12) 0.0050(10) -0.0031(11) 0.0062(12)
C47 0.0469(17) 0.0297(15) 0.0390(15) 0.0048(11) 0.0052(12) -0.0050(12)
C48 0.0436(17) 0.0405(16) 0.0293(13) -0.0048(11) -0.0043(11) 0.0162(12)
C49 0.0391(15) 0.0246(13) 0.0355(14) 0.0081(10) -0.0079(11) -0.0034(10)
C50 0.085(3) 0.058(3) 0.075(3) 0.036(2) -0.046(2) -0.041(2)
C51 0.067(2) 0.0270(16) 0.0519(19) 0.0125(13) -0.0031(16) 0.0094(14)
C52 0.061(2) 0.041(2) 0.075(3) 0.0154(17) 0.034(2) 0.0034(16)
C53 0.0291(13) 0.0278(13) 0.0257(12) 0.0008(9) -0.0052(9) -0.0004(10)
C54 0.048(2) 0.0432(19) 0.053(2) -0.0008(14) -0.0247(15) 0.0051(14)
C55 0.0498(18) 0.0443(18) 0.0281(13) -0.0109(11) -0.0013(12) -0.0029(13)
C56 0.0292(14) 0.0471(18) 0.0366(15) 0.0049(12) -0.0053(10) -0.0119(12)
C57 0.0397(15) 0.0378(15) 0.0220(12) 0.0018(10) -0.0001(10) -0.0092(11)
C58 0.0315(13) 0.0276(13) 0.0243(11) 0.0053(9) 0.0017(9) -0.0022(9)
C59 0.0545(18) 0.0239(13) 0.0282(13) 0.0008(9) -0.0009(11) -0.0040(11)
C60 0.0327(15) 0.0308(15) 0.0470(17) 0.0088(11) 0.0004(11) 0.0035(11)
C61 0.0493(17) 0.0351(16) 0.0273(13) 0.0089(10) 0.0011(11) -0.0091(12)
C62 0.0283(13) 0.0311(14) 0.0274(12) -0.0014(9) 0.0063(9) -0.0037(10)
C63 0.0316(15) 0.0495(19) 0.0370(15) 0.0032(12) 0.0123(11) -0.0054(12)
C64 0.0315(15) 0.0363(16) 0.0466(16) -0.0035(12) 0.0077(11) 0.0046(11)
C65 0.0269(14) 0.0478(18) 0.0334(14) -0.0034(12) -0.0036(10) -0.0004(11)
C66 0.0325(13) 0.0316(14) 0.0264(12) 0.0016(9) 0.0041(9) -0.0031(10)
C67 0.0271(13) 0.0341(14) 0.0296(13) 0.0054(10) -0.0034(9) -0.0036(10)
C68 0.0370(17) 0.0359(17) 0.058(2) 0.0031(14) -0.0109(13) 0.0070(12)
C69 0.0431(17) 0.055(2) 0.0288(14) 0.0096(12) -0.0038(11) -0.0078(14)
C70 0.0258(15) 0.0501(19) 0.0476(17) 0.0119(14) -0.0064(11) -0.0085(12)
C71 0.0313(13) 0.0252(13) 0.0285(12) -0.0038(9) 0.0038(9) -0.0047(9)
C72 0.0415(16) 0.0374(16) 0.0355(15) -0.0076(11) 0.0126(11) -0.0047(12)
C73 0.0459(17) 0.0313(15) 0.0358(14) -0.0070(11) 0.0038(12) -0.0105(12)
C74 0.0397(16) 0.0308(15) 0.0419(16) -0.0040(11) 0.0001(12) 0.0055(11)

loop_
_atom_type_symbol
_atom_type_description
_atom_type_scat_dispersion_real
_atom_type_scat_dispersion_imag
_atom_type_scat_source
C C 0.0033 0.0016 'International Tables Vol C Tables 4.2.6.8 and 6.1.1.4'
H H 0.0000 0.0000 'International Tables Vol C Tables 4.2.6.8 and 6.1.1.4'
Si Si 0.0817 0.0704 'International Tables Vol C Tables 4.2.6.8 and 6.1.1.4'

loop_
_geom_angle_atom_site_label_1
_geom_angle_atom_site_label_2
_geom_angle_atom_site_label_3
_geom_angle
C1 Si1 Si2 53.19(8)
C1 Si1 Si3 90.58(8)
Si2 Si1 Si3 61.02(3)
C1 Si1 Si4 117.64(8)
Si2 Si1 Si4 152.31(4)
Si3 Si1 Si4 145.24(4)
C1 Si2 Si1 53.78(8)
C1 Si2 Si3 91.30(8)
Si1 Si2 Si3 61.54(3)
C1 Si2 Si5 119.33(8)
Si1 Si2 Si5 142.65(4)
Si3 Si2 Si5 148.30(4)
Si2 Si3 Si1 57.44(3)
Si2 Si3 Si7 109.15(3)
Si1 Si3 Si7 113.86(3)
Si2 Si3 Si6 120.18(3)
Si1 Si3 Si6 119.15(3)
Si7 Si3 Si6 120.84(3)
C2 Si4 C3 108.32(14)
C2 Si4 C7 108.43(14)
C3 Si4 C7 115.31(12)
C2 Si4 Si1 105.47(10)
C3 Si4 Si1 110.60(9)
C7 Si4 Si1 108.24(9)
C11 Si5 C12 109.08(13)
C11 Si5 C16 107.63(13)
C12 Si5 C16 115.21(12)
C11 Si5 Si2 109.26(10)
C12 Si5 Si2 107.67(9)
C16 Si5 Si2 107.89(8)
C20 Si6 C21 103.97(12)
C20 Si6 C25 105.86(13)
C21 Si6 C25 115.49(12)
C20 Si6 Si3 108.97(9)
C21 Si6 Si3 112.69(8)
C25 Si6 Si3 109.34(9)
C29 Si7 C34 106.91(12)
C29 Si7 C30 106.07(13)
C34 Si7 C30 113.56(13)
C29 Si7 Si3 104.30(9)
C34 Si7 Si3 112.32(9)
C30 Si7 Si3 112.83(9)
C38 Si8 Si9 53.95(8)
C38 Si8 Si10 91.70(8)
Si9 Si8 Si10 61.89(3)
C38 Si8 Si11 119.83(8)
Si9 Si8 Si11 141.72(4)
Si10 Si8 Si11 147.69(4)
C38 Si9 Si8 53.39(8)
C38 Si9 Si10 90.66(8)
Si8 Si9 Si10 60.87(3)
C38 Si9 Si12 117.70(8)
Si8 Si9 Si12 152.51(4)
Si10 Si9 Si12 145.12(4)
Si8 Si10 Si9 57.25(3)
Si8 Si10 Si14 108.22(3)
Si9 Si10 Si14 114.08(3)
Si8 Si10 Si13 120.28(4)
Si9 Si10 Si13 118.66(3)
Si14 Si10 Si13 121.53(3)
C39 Si11 C44 109.08(13)
C39 Si11 C40 107.95(12)
C44 Si11 C40 115.14(11)
C39 Si11 Si8 109.49(9)
C44 Si11 Si8 108.49(9)
C40 Si11 Si8 106.58(8)
C48 Si12 C49 107.99(15)
C48 Si12 C53 108.17(13)
C49 Si12 C53 115.05(12)
C48 Si12 Si9 104.45(9)
C49 Si12 Si9 112.46(9)
C53 Si12 Si9 108.11(8)
C57 Si13 C62 105.57(13)
C57 Si13 C58 104.79(12)
C62 Si13 C58 115.81(12)
C57 Si13 Si10 108.15(9)
C62 Si13 Si10 108.99(9)
C58 Si13 Si10 112.93(8)
C66 Si14 C71 106.52(12)
C66 Si14 C67 106.08(12)
C71 Si14 C67 113.63(12)
C66 Si14 Si10 103.83(9)
C71 Si14 Si10 112.20(9)
C67 Si14 Si10 113.61(9)
Si2 C1 Si1 73.03(9)
Si2 C1 H1A 116.3
Si1 C1 H1A 116.3
Si2 C1 H1B 116.2
Si1 C1 H1B 116.2
H1A C1 H1B 113.2
Si4 C2 H2A 109.4
Si4 C2 H2B 109.6
H2A C2 H2B 109.5
Si4 C2 H2C 109.4
H2A C2 H2C 109.5
H2B C2 H2C 109.5
C5 C3 C6 109.0(3)
C5 C3 C4 108.1(3)
C6 C3 C4 106.9(3)
C5 C3 Si4 112.9(2)
C6 C3 Si4 112.6(2)
C4 C3 Si4 107.04(19)
C3 C4 H4A 109.4
C3 C4 H4B 109.5
H4A C4 H4B 109.5
C3 C4 H4C 109.5
H4A C4 H4C 109.5
H4B C4 H4C 109.5
C3 C5 H5A 109.4
C3 C5 H5B 109.4
H5A C5 H5B 109.5
C3 C5 H5C 109.6
H5A C5 H5C 109.5
H5B C5 H5C 109.5
C3 C6 H6A 109.4
C3 C6 H6B 109.5
H6A C6 H6B 109.5
C3 C6 H6C 109.5
H6A C6 H6C 109.5
H6B C6 H6C 109.5
C9 C7 C10 108.7(3)
C9 C7 C8 108.1(3)
C10 C7 C8 107.7(3)
C9 C7 Si4 112.6(2)
C10 C7 Si4 109.17(19)
C8 C7 Si4 110.4(2)
C7 C8 H8A 109.4
C7 C8 H8B 109.6
H8A C8 H8B 109.5
C7 C8 H8C 109.5
H8A C8 H8C 109.5
H8B C8 H8C 109.5
C7 C9 H9A 109.3
C7 C9 H9B 109.4
H9A C9 H9B 109.5
C7 C9 H9C 109.7
H9A C9 H9C 109.5
H9B C9 H9C 109.5
C7 C10 H10A 109.5
C7 C10 H10B 109.5
H10A C10 H10B 109.5
C7 C10 H10C 109.4
H10A C10 H10C 109.5
H10B C10 H10C 109.5
Si5 C11 H11A 109.5
Si5 C11 H11B 109.4
H11A C11 H11B 109.5
Si5 C11 H11C 109.5
H11A C11 H11C 109.5
H11B C11 H11C 109.5
C13 C12 C15 108.2(3)
C13 C12 C14 107.9(2)
C15 C12 C14 109.4(2)
C13 C12 Si5 108.33(19)
C15 C12 Si5 111.16(19)
C14 C12 Si5 111.74(19)
C12 C13 H13A 109.4
C12 C13 H13B 109.4
H13A C13 H13B 109.5
C12 C13 H13C 109.6
H13A C13 H13C 109.5
H13B C13 H13C 109.5
C12 C14 H14A 109.4
C12 C14 H14B 109.6
H14A C14 H14B 109.5
C12 C14 H14C 109.5
H14A C14 H14C 109.5
H14B C14 H14C 109.5
C12 C15 H15A 109.3
C12 C15 H15B 109.5
H15A C15 H15B 109.5
C12 C15 H15C 109.6
H15A C15 H15C 109.5
H15B C15 H15C 109.5
C18 C16 C17 107.8(2)
C18 C16 C19 108.1(2)
C17 C16 C19 107.9(2)
C18 C16 Si5 110.4(2)
C17 C16 Si5 109.09(18)
C19 C16 Si5 113.44(19)
C16 C17 H17A 109.4
C16 C17 H17B 109.4
H17A C17 H17B 109.5
C16 C17 H17C 109.6
H17A C17 H17C 109.5
H17B C17 H17C 109.5
C16 C18 H18A 109.4
C16 C18 H18B 109.4
H18A C18 H18B 109.5
C16 C18 H18C 109.6
H18A C18 H18C 109.5
H18B C18 H18C 109.5
C16 C19 H19A 109.3
C16 C19 H19B 109.6
H19A C19 H19B 109.5
C16 C19 H19C 109.5
H19A C19 H19C 109.5
H19B C19 H19C 109.5
Si6 C20 H20A 109.5
Si6 C20 H20B 109.4
H20A C20 H20B 109.5
Si6 C20 H20C 109.6
H20A C20 H20C 109.5
H20B C20 H20C 109.5
C24 C21 C23 106.9(2)
C24 C21 C22 108.2(3)
C23 C21 C22 107.5(2)
C24 C21 Si6 114.3(2)
C23 C21 Si6 110.8(2)
C22 C21 Si6 108.81(19)
C21 C22 H22A 109.3
C21 C22 H22B 109.5
H22A C22 H22B 109.5
C21 C22 H22C 109.6
H22A C22 H22C 109.5
H22B C22 H22C 109.5
C21 C23 H23A 109.3
C21 C23 H23B 109.5
H23A C23 H23B 109.5
C21 C23 H23C 109.6
H23A C23 H23C 109.5
H23B C23 H23C 109.5
C21 C24 H24A 109.4
C21 C24 H24B 109.4
H24A C24 H24B 109.5
C21 C24 H24C 109.6
H24A C24 H24C 109.5
H24B C24 H24C 109.5
C27 C25 C26 108.0(2)
C27 C25 C28 108.0(2)
C26 C25 C28 107.6(3)
C27 C25 Si6 112.3(2)
C26 C25 Si6 107.39(19)
C28 C25 Si6 113.33(19)
C25 C26 H26A 109.4
C25 C26 H26B 109.5
H26A C26 H26B 109.5
C25 C26 H26C 109.5
H26A C26 H26C 109.5
H26B C26 H26C 109.5
C25 C27 H27A 109.4
C25 C27 H27B 109.3
H27A C27 H27B 109.5
C25 C27 H27C 109.8
H27A C27 H27C 109.5
H27B C27 H27C 109.5
C25 C28 H28A 109.4
C25 C28 H28B 109.5
H28A C28 H28B 109.5
C25 C28 H28C 109.6
H28A C28 H28C 109.5
H28B C28 H28C 109.5
Si7 C29 H29A 109.5
Si7 C29 H29B 109.5
H29A C29 H29B 109.5
Si7 C29 H29C 109.4
H29A C29 H29C 109.5
H29B C29 H29C 109.5
C33 C30 C32 108.8(3)
C33 C30 C31 107.9(3)
C32 C30 C31 106.6(3)
C33 C30 Si7 109.5(2)
C32 C30 Si7 113.6(2)
C31 C30 Si7 110.3(2)
C30 C31 H31A 109.5
C30 C31 H31B 109.4
H31A C31 H31B 109.5
C30 C31 H31C 109.6
H31A C31 H31C 109.5
H31B C31 H31C 109.5
C30 C32 H32A 109.4
C30 C32 H32B 109.3
H32A C32 H32B 109.5
C30 C32 H32C 109.6
H32A C32 H32C 109.5
H32B C32 H32C 109.5
C30 C33 H33A 109.6
C30 C33 H33B 109.5
H33A C33 H33B 109.5
C30 C33 H33C 109.2
H33A C33 H33C 109.5
H33B C33 H33C 109.5
C36 C34 C35 108.8(2)
C36 C34 C37 107.5(2)
C35 C34 C37 107.6(2)
C36 C34 Si7 113.15(19)
C35 C34 Si7 111.8(2)
C37 C34 Si7 107.71(17)
C34 C35 H35A 109.4
C34 C35 H35B 109.5
H35A C35 H35B 109.5
C34 C35 H35C 109.4
H35A C35 H35C 109.5
H35B C35 H35C 109.5
C34 C36 H36A 109.5
C34 C36 H36B 109.4
H36A C36 H36B 109.5
C34 C36 H36C 109.5
H36A C36 H36C 109.5
H36B C36 H36C 109.5
C34 C37 H37A 109.5
C34 C37 H37B 109.4
H37A C37 H37B 109.5
C34 C37 H37C 109.5
H37A C37 H37C 109.5
H37B C37 H37C 109.5
Si8 C38 Si9 72.66(9)
Si8 C38 H38A 116.3
Si9 C38 H38A 116.3
Si8 C38 H38B 116.3
Si9 C38 H38B 116.3
H38A C38 H38B 113.3
Si11 C39 H39A 109.4
Si11 C39 H39B 109.5
H39A C39 H39B 109.5
Si11 C39 H39C 109.5
H39A C39 H39C 109.5
H39B C39 H39C 109.5
C42 C40 C41 108.4(2)
C42 C40 C43 108.2(2)
C41 C40 C43 108.0(2)
C42 C40 Si11 109.99(19)
C41 C40 Si11 109.17(17)
C43 C40 Si11 112.99(17)
C40 C41 H41A 109.4
C40 C41 H41B 109.6
H41A C41 H41B 109.5
C40 C41 H41C 109.5
H41A C41 H41C 109.5
H41B C41 H41C 109.5
C40 C42 H42A 109.4
C40 C42 H42B 109.6
H42A C42 H42B 109.5
C40 C42 H42C 109.4
H42A C42 H42C 109.5
H42B C42 H42C 109.5
C40 C43 H43A 109.4
C40 C43 H43B 109.5
H43A C43 H43B 109.5
C40 C43 H43C 109.5
H43A C43 H43C 109.5
H43B C43 H43C 109.5
C46 C44 C47 108.0(2)
C46 C44 C45 109.1(2)
C47 C44 C45 108.5(2)
C46 C44 Si11 112.37(19)
C47 C44 Si11 108.82(19)
C45 C44 Si11 109.95(19)
C44 C45 H45A 109.5
C44 C45 H45B 109.4
H45A C45 H45B 109.5
C44 C45 H45C 109.5
H45A C45 H45C 109.5
H45B C45 H45C 109.5
C44 C46 H46A 109.5
C44 C46 H46B 109.5
H46A C46 H46B 109.5
C44 C46 H46C 109.4
H46A C46 H46C 109.5
H46B C46 H46C 109.5
C44 C47 H47A 109.4
C44 C47 H47B 109.5
H47A C47 H47B 109.5
C44 C47 H47C 109.5
H47A C47 H47C 109.5
H47B C47 H47C 109.5
Si12 C48 H48A 109.4
Si12 C48 H48B 109.4
H48A C48 H48B 109.5
Si12 C48 H48C 109.6
H48A C48 H48C 109.5
H48B C48 H48C 109.5
C52 C49 C50 109.6(4)
C52 C49 C51 108.6(3)
C50 C49 C51 105.9(3)
C52 C49 Si12 113.6(2)
C50 C49 Si12 107.2(2)
C51 C49 Si12 111.6(2)
C49 C50 H50A 109.4
C49 C50 H50B 109.5
H50A C50 H50B 109.5
C49 C50 H50C 109.5
H50A C50 H50C 109.5
H50B C50 H50C 109.5
C49 C51 H51A 109.4
C49 C51 H51B 109.6
H51A C51 H51B 109.5
C49 C51 H51C 109.4
H51A C51 H51C 109.5
H51B C51 H51C 109.5
C49 C52 H52A 109.5
C49 C52 H52B 109.5
H52A C52 H52B 109.5
C49 C52 H52C 109.4
H52A C52 H52C 109.5
H52B C52 H52C 109.5
C54 C53 C55 108.0(3)
C54 C53 C56 108.6(3)
C55 C53 C56 107.4(2)
C54 C53 Si12 110.4(2)
C55 C53 Si12 113.3(2)
C56 C53 Si12 109.09(18)
C53 C54 H54A 109.5
C53 C54 H54B 109.5
H54A C54 H54B 109.5
C53 C54 H54C 109.4
H54A C54 H54C 109.5
H54B C54 H54C 109.5
C53 C55 H55A 109.6
C53 C55 H55B 109.4
H55A C55 H55B 109.5
C53 C55 H55C 109.5
H55A C55 H55C 109.5
H55B C55 H55C 109.5
C53 C56 H56A 109.5
C53 C56 H56B 109.3
H56A C56 H56B 109.5
C53 C56 H56C 109.6
H56A C56 H56C 109.5
H56B C56 H56C 109.5
Si13 C57 H57A 109.5
Si13 C57 H57B 109.4
H57A C57 H57B 109.5
Si13 C57 H57C 109.5
H57A C57 H57C 109.5
H57B C57 H57C 109.5
C60 C58 C61 107.7(2)
C60 C58 C59 107.7(2)
C61 C58 C59 107.4(2)
C60 C58 Si13 108.73(19)
C61 C58 Si13 110.9(2)
C59 C58 Si13 114.16(18)
C58 C59 H59A 109.5
C58 C59 H59B 109.6
H59A C59 H59B 109.5
C58 C59 H59C 109.4
H59A C59 H59C 109.5
H59B C59 H59C 109.5
C58 C60 H60A 109.5
C58 C60 H60B 109.5
H60A C60 H60B 109.5
C58 C60 H60C 109.4
H60A C60 H60C 109.5
H60B C60 H60C 109.5
C58 C61 H61A 109.4
C58 C61 H61B 109.6
H61A C61 H61B 109.5
C58 C61 H61C 109.4
H61A C61 H61C 109.5
H61B C61 H61C 109.5
C63 C62 C65 107.9(2)
C63 C62 C64 107.8(2)
C65 C62 C64 107.6(2)
C63 C62 Si13 112.1(2)
C65 C62 Si13 113.56(19)
C64 C62 Si13 107.60(18)
C62 C63 H63A 109.4
C62 C63 H63B 109.6
H63A C63 H63B 109.5
C62 C63 H63C 109.4
H63A C63 H63C 109.5
H63B C63 H63C 109.5
C62 C64 H64A 109.3
C62 C64 H64B 109.5
H64A C64 H64B 109.5
C62 C64 H64C 109.5
H64A C64 H64C 109.5
H64B C64 H64C 109.5
C62 C65 H65A 109.4
C62 C65 H65B 109.5
H65A C65 H65B 109.5
C62 C65 H65C 109.5
H65A C65 H65C 109.5
H65B C65 H65C 109.5
Si14 C66 H66A 109.4
Si14 C66 H66B 109.5
H66A C66 H66B 109.5
Si14 C66 H66C 109.5
H66A C66 H66C 109.5
H66B C66 H66C 109.5
C68 C67 C70 108.3(3)
C68 C67 C69 108.5(3)
C70 C67 C69 107.0(2)
C68 C67 Si14 109.17(19)
C70 C67 Si14 110.10(19)
C69 C67 Si14 113.6(2)
C67 C68 H68A 109.4
C67 C68 H68B 109.5
H68A C68 H68B 109.5
C67 C68 H68C 109.6
H68A C68 H68C 109.5
H68B C68 H68C 109.5
C67 C69 H69A 109.4
C67 C69 H69B 109.5
H69A C69 H69B 109.5
C67 C69 H69C 109.5
H69A C69 H69C 109.5
H69B C69 H69C 109.5
C67 C70 H70A 109.5
C67 C70 H70B 109.5
H70A C70 H70B 109.5
C67 C70 H70C 109.5
H70A C70 H70C 109.5
H70B C70 H70C 109.5
C74 C71 C72 107.8(2)
C74 C71 C73 107.7(2)
C72 C71 C73 108.6(2)
C74 C71 Si14 107.16(18)
C72 C71 Si14 113.88(19)
C73 C71 Si14 111.50(19)
C71 C72 H72A 109.5
C71 C72 H72B 109.5
H72A C72 H72B 109.5
C71 C72 H72C 109.5
H72A C72 H72C 109.5
H72B C72 H72C 109.5
C71 C73 H73A 109.5
C71 C73 H73B 109.4
H73A C73 H73B 109.5
C71 C73 H73C 109.5
H73A C73 H73C 109.5
H73B C73 H73C 109.5
C71 C74 H74A 109.5
C71 C74 H74B 109.4
H74A C74 H74B 109.5
C71 C74 H74C 109.5
H74A C74 H74C 109.5
H74B C74 H74C 109.5

loop_
_geom_bond_atom_site_label_1
_geom_bond_atom_site_label_2
_geom_bond_distance
Si1 C1 1.917(3)
Si1 Si2 2.2727(9)
Si1 Si3 2.3707(9)
Si1 Si4 2.3809(9)
Si2 C1 1.903(3)
Si2 Si3 2.3589(9)
Si2 Si5 2.3673(9)
Si3 Si7 2.4028(9)
Si3 Si6 2.4178(9)
Si4 C2 1.885(3)
Si4 C3 1.918(3)
Si4 C7 1.934(3)
Si5 C11 1.877(3)
Si5 C12 1.917(3)
Si5 C16 1.918(3)
Si6 C20 1.886(3)
Si6 C21 1.937(3)
Si6 C25 1.938(3)
Si7 C29 1.889(3)
Si7 C34 1.929(3)
Si7 C30 1.938(3)
Si8 C38 1.906(3)
Si8 Si9 2.2664(9)
Si8 Si10 2.3540(9)
Si8 Si11 2.3592(9)
Si9 C38 1.920(3)
Si9 Si10 2.3769(9)
Si9 Si12 2.3769(9)
Si10 Si14 2.4095(9)
Si10 Si13 2.4204(9)
Si11 C39 1.878(3)
Si11 C44 1.919(3)
Si11 C40 1.922(3)
Si12 C48 1.882(3)
Si12 C49 1.919(3)
Si12 C53 1.932(3)
Si13 C57 1.888(3)
Si13 C62 1.934(3)
Si13 C58 1.939(3)
Si14 C66 1.889(3)
Si14 C71 1.928(3)
Si14 C67 1.940(3)
C1 H1A 0.9702
C1 H1B 0.9700
C2 H2A 0.9601
C2 H2B 0.9599
C2 H2C 0.9599
C3 C5 1.521(4)
C3 C6 1.530(4)
C3 C4 1.533(4)
C4 H4A 0.9600
C4 H4B 0.9600
C4 H4C 0.9601
C5 H5A 0.9600
C5 H5B 0.9602
C5 H5C 0.9600
C6 H6A 0.9599
C6 H6B 0.9600
C6 H6C 0.9599
C7 C9 1.532(4)
C7 C10 1.536(4)
C7 C8 1.545(4)
C8 H8A 0.9601
C8 H8B 0.9599
C8 H8C 0.9600
C9 H9A 0.9599
C9 H9B 0.9600
C9 H9C 0.9600
C10 H10A 0.9599
C10 H10B 0.9600
C10 H10C 0.9600
C11 H11A 0.9600
C11 H11B 0.9601
C11 H11C 0.9601
C12 C13 1.536(4)
C12 C15 1.539(4)
C12 C14 1.540(4)
C13 H13A 0.9601
C13 H13B 0.9601
C13 H13C 0.9600
C14 H14A 0.9599
C14 H14B 0.9601
C14 H14C 0.9599
C15 H15A 0.9599
C15 H15B 0.9601
C15 H15C 0.9600
C16 C18 1.541(4)
C16 C17 1.545(4)
C16 C19 1.546(4)
C17 H17A 0.9600
C17 H17B 0.9600
C17 H17C 0.9600
C18 H18A 0.9598
C18 H18B 0.9599
C18 H18C 0.9602
C19 H19A 0.9600
C19 H19B 0.9601
C19 H19C 0.9601
C20 H20A 0.9599
C20 H20B 0.9600
C20 H20C 0.9601
C21 C24 1.531(4)
C21 C23 1.539(4)
C21 C22 1.535(4)
C22 H22A 0.9600
C22 H22B 0.9599
C22 H22C 0.9600
C23 H23A 0.9600
C23 H23B 0.9600
C23 H23C 0.9600
C24 H24A 0.9600
C24 H24B 0.9601
C24 H24C 0.9600
C25 C27 1.539(4)
C25 C26 1.541(4)
C25 C28 1.542(4)
C26 H26A 0.9600
C26 H26B 0.9600
C26 H26C 0.9601
C27 H27A 0.9600
C27 H27B 0.9600
C27 H27C 0.9600
C28 H28A 0.9600
C28 H28B 0.9600
C28 H28C 0.9601
C29 H29A 0.9600
C29 H29B 0.9600
C29 H29C 0.9601
C30 C33 1.527(5)
C30 C32 1.543(4)
C30 C31 1.544(4)
C31 H31A 0.9600
C31 H31B 0.9599
C31 H31C 0.9600
C32 H32A 0.9599
C32 H32B 0.9600
C32 H32C 0.9600
C33 H33A 0.9599
C33 H33B 0.9600
C33 H33C 0.9600
C34 C36 1.536(4)
C34 C35 1.542(4)
C34 C37 1.540(4)
C35 H35A 0.9601
C35 H35B 0.9599
C35 H35C 0.9601
C36 H36A 0.9601
C36 H36B 0.9599
C36 H36C 0.9600
C37 H37A 0.9600
C37 H37B 0.9599
C37 H37C 0.9599
C38 H38A 0.9700
C38 H38B 0.9701
C39 H39A 0.9600
C39 H39B 0.9600
C39 H39C 0.9600
C40 C42 1.536(4)
C40 C41 1.540(3)
C40 C43 1.541(3)
C41 H41A 0.9601
C41 H41B 0.9600
C41 H41C 0.9600
C42 H42A 0.9599
C42 H42B 0.9599
C42 H42C 0.9600
C43 H43A 0.9600
C43 H43B 0.9600
C43 H43C 0.9601
C44 C46 1.536(4)
C44 C47 1.536(4)
C44 C45 1.542(4)
C45 H45A 0.9600
C45 H45B 0.9600
C45 H45C 0.9600
C46 H46A 0.9600
C46 H46B 0.9600
C46 H46C 0.9599
C47 H47A 0.9599
C47 H47B 0.9601
C47 H47C 0.9600
C48 H48A 0.9600
C48 H48B 0.9600
C48 H48C 0.9600
C49 C52 1.522(5)
C49 C50 1.531(4)
C49 C51 1.543(4)
C50 H50A 0.9601
C50 H50B 0.9601
C50 H50C 0.9599
C51 H51A 0.9600
C51 H51B 0.9600
C51 H51C 0.9600
C52 H52A 0.9600
C52 H52B 0.9600
C52 H52C 0.9599
C53 C54 1.531(4)
C53 C55 1.538(4)
C53 C56 1.536(4)
C54 H54A 0.9601
C54 H54B 0.9600
C54 H54C 0.9600
C55 H55A 0.9599
C55 H55B 0.9600
C55 H55C 0.9600
C56 H56A 0.9599
C56 H56B 0.9601
C56 H56C 0.9599
C57 H57A 0.9600
C57 H57B 0.9601
C57 H57C 0.9599
C58 C60 1.540(4)
C58 C61 1.541(3)
C58 C59 1.539(4)
C59 H59A 0.9599
C59 H59B 0.9600
C59 H59C 0.9600
C60 H60A 0.9599
C60 H60B 0.9600
C60 H60C 0.9600
C61 H61A 0.9600
C61 H61B 0.9601
C61 H61C 0.9600
C62 C63 1.536(4)
C62 C65 1.540(4)
C62 C64 1.544(4)
C63 H63A 0.9601
C63 H63B 0.9600
C63 H63C 0.9600
C64 H64A 0.9600
C64 H64B 0.9601
C64 H64C 0.9601
C65 H65A 0.9599
C65 H65B 0.9600
C65 H65C 0.9600
C66 H66A 0.9601
C66 H66B 0.9601
C66 H66C 0.9599
C67 C68 1.530(4)
C67 C70 1.542(4)
C67 C69 1.542(4)
C68 H68A 0.9600
C68 H68B 0.9600
C68 H68C 0.9600
C69 H69A 0.9599
C69 H69B 0.9599
C69 H69C 0.9600
C70 H70A 0.9600
C70 H70B 0.9600
C70 H70C 0.9601
C71 C74 1.537(4)
C71 C72 1.538(4)
C71 C73 1.543(4)
C72 H72A 0.9600
C72 H72B 0.9601
C72 H72C 0.9600
C73 H73A 0.9599
C73 H73B 0.9601
C73 H73C 0.9600
C74 H74A 0.9601
C74 H74B 0.9599
C74 H74C 0.9600
